data_7246757
loop_
_publ_author_name
'R A C Lima, Carlos F'
'Mague, Joel T.'
'Du, Yuchen'
'Pascal, Jr, Robert A'
'Santos, Lu&#xed;s M N B F'

_publ_section_title
;
 How great is the stabilization of crowded polyphenylbiphenyls by London
 dispersion?
;
_journal_issue 19
_journal_name_full 'Physical chemistry chemical physics : PCCP'
_journal_page_first 13359
_journal_page_last 13375
_journal_paper_doi 10.1039/d2cp05085d
_journal_volume 25
_journal_year 2023
_chemical_formula_moiety 'C72 H50'
_chemical_formula_sum 'C72 H50'
_chemical_formula_weight 915.12
_chemical_name_systematic decaphenylbiphenyl
_space_group_crystal_system orthorhombic
_space_group_IT_number 61
_space_group_name_Hall '-P 2ac 2ab'
_space_group_name_H-M_alt 'P b c a'
_atom_sites_solution_hydrogens geom
_atom_sites_solution_primary dual
_atom_sites_solution_secondary difmap
_audit_creation_method SHELXL-2019/1
_audit_update_record
;
2022-09-15 deposited with the CCDC.	2023-04-26 downloaded from the CCDC.
;
_cell_angle_alpha 90
_cell_angle_beta 90
_cell_angle_gamma 90
_cell_formula_units_Z 8
_cell_length_a 15.3557(7)
_cell_length_b 24.0251(10)
_cell_length_c 27.6817(11)
_cell_measurement_reflns_used 9914
_cell_measurement_temperature 150(2)
_cell_measurement_theta_max 53.1134
_cell_measurement_theta_min 3.7713
_cell_volume 10212.4(7)
_computing_cell_refinement '<i>SAINT</i> (Bruker, 2021)'
_computing_data_collection '<i>APEX4</i> (Bruker, 2021)'
_computing_data_reduction '<i>SAINT</i> (Bruker, 2021)'
_computing_molecular_graphics '<i>DIAMOND</i> (Brandenburg & Putz, 2012)'
_computing_publication_material '<i>SHELXTL</i> (Bruker, 2021)'
_computing_structure_refinement 'SHELXL-2019/1 (Sheldrick, 2019)'
_computing_structure_solution '<i>SHELXT</i> (Sheldrick, 2015<i>a</i>)'
_diffrn_ambient_temperature 150(2)
_diffrn_detector_area_resol_mean 7.3910
_diffrn_measured_fraction_theta_full 1.000
_diffrn_measured_fraction_theta_max 1.000
_diffrn_measurement_device 'Bruker D8 VENTURE PHOTON 3 CPAD'
_diffrn_measurement_device_type 'Bruker D8 VENTURE PHOTON 3 CPAD'
_diffrn_measurement_method '\f and \w scans'
_diffrn_radiation_monochromator mirror
_diffrn_radiation_type CuK\a
_diffrn_radiation_wavelength 1.54178
_diffrn_reflns_av_R_equivalents 0.1539
_diffrn_reflns_av_unetI/netI 0.0500
_diffrn_reflns_Laue_measured_fraction_full 1.000
_diffrn_reflns_Laue_measured_fraction_max 1.000
_diffrn_reflns_limit_h_max 16
_diffrn_reflns_limit_h_min -16
_diffrn_reflns_limit_k_max 25
_diffrn_reflns_limit_k_min -25
_diffrn_reflns_limit_l_max 29
_diffrn_reflns_limit_l_min -29
_diffrn_reflns_number 122767
_diffrn_reflns_point_group_measured_fraction_full 1.000
_diffrn_reflns_point_group_measured_fraction_max 1.000
_diffrn_reflns_theta_full 54.235
_diffrn_reflns_theta_max 54.235
_diffrn_reflns_theta_min 3.193
_diffrn_source 'INCOATEC I\mS micro----focus source'
_diffrn_source_current 1.0
_diffrn_source_power 0.05
_diffrn_source_voltage 50
_exptl_absorpt_coefficient_mu 0.510
_exptl_absorpt_correction_T_max 0.99
_exptl_absorpt_correction_T_min 0.91
_exptl_absorpt_correction_type multi-scan
_exptl_absorpt_process_details '<i>SADABS</i> (Krause <i>et al.</i>, 2015)'
_exptl_crystal_colour colourless
_exptl_crystal_density_diffrn 1.190
_exptl_crystal_density_method 'not measured'
_exptl_crystal_description plate
_exptl_crystal_F_000 3856
_exptl_crystal_recrystallization_method 'Re-crystallisation from solvent: 1,3,5-triisopropylbenzene'
_exptl_crystal_size_max 0.101
_exptl_crystal_size_mid 0.097
_exptl_crystal_size_min 0.022
_exptl_transmission_factor_max 0.928
_exptl_transmission_factor_min 0.857
_refine_diff_density_max 0.216
_refine_diff_density_min -0.197
_refine_diff_density_rms 0.052
_refine_ls_extinction_coef 0.00085(6)
_refine_ls_extinction_expression Fc^*^=kFc[1+0.001xFc^2^\l^3^/sin(2\q)]^-1/4^
_refine_ls_extinction_method 'SHELXL-2019/1 (Sheldrick 2019)'
_refine_ls_goodness_of_fit_ref 1.029
_refine_ls_hydrogen_treatment constr
_refine_ls_matrix_type full
_refine_ls_number_parameters 650
_refine_ls_number_reflns 6229
_refine_ls_number_restraints 0
_refine_ls_restrained_S_all 1.029
_refine_ls_R_factor_all 0.0986
_refine_ls_R_factor_gt 0.0538
_refine_ls_shift/su_max 0.000
_refine_ls_shift/su_mean 0.000
_refine_ls_structure_factor_coef Fsqd
_refine_ls_weighting_details 'w=1/[\s^2^(Fo^2^)+(0.0733P)^2^+3.0335P] where P=(Fo^2^+2Fc^2^)/3'
_refine_ls_weighting_scheme calc
_refine_ls_wR_factor_gt 0.1202
_refine_ls_wR_factor_ref 0.1443
_reflns_Friedel_coverage 0.000
_reflns_number_gt 4056
_reflns_number_total 6229
_reflns_threshold_expression 'I > 2\s(I)'
_cod_data_source_file d2cp05085d2.cif
_cod_data_source_block rap225_a
_cod_depositor_comments 'Adding full bibliography for 7246757--7246760.cif.'
_cod_database_code 7246757
_shelx_shelxl_version_number 2019/1
_shelx_space_group_comment
;
The symmetry employed for this shelxl refinement is uniquely defined
by the following loop, which should always be used as a source of
symmetry information in preference to the above space-group names.
They are only intended as comments.
;
_shelx_estimated_absorpt_t_min 0.950
_shelx_estimated_absorpt_t_max 0.989

loop_
_space_group_symop_operation_xyz
'x, y, z'
'-x+1/2, -y, z+1/2'
'-x, y+1/2, -z+1/2'
'x+1/2, -y+1/2, -z'
'-x, -y, -z'
'x-1/2, y, -z-1/2'
'x, -y-1/2, z-1/2'
'-x-1/2, y-1/2, z'

loop_
_atom_site_label
_atom_site_type_symbol
_atom_site_fract_x
_atom_site_fract_y
_atom_site_fract_z
_atom_site_U_iso_or_equiv
_atom_site_adp_type
_atom_site_occupancy
_atom_site_site_symmetry_order
_atom_site_calc_flag
_atom_site_refinement_flags_posn
_atom_site_refinement_flags_adp
_atom_site_refinement_flags_occupancy
_atom_site_disorder_assembly
_atom_site_disorder_group
C1 C 0.60493(19) 0.72292(13) 0.43021(11) 0.0417(8) Uani 1 1 d . . . . .
C2 C 0.62990(19) 0.70660(13) 0.47749(11) 0.0428(8) Uani 1 1 d . . . . .
C3 C 0.61874(19) 0.74407(14) 0.51622(11) 0.0430(8) Uani 1 1 d . . . . .
C4 C 0.58342(19) 0.79695(13) 0.50752(11) 0.0438(8) Uani 1 1 d . . . . .
C5 C 0.56072(19) 0.81348(13) 0.46045(11) 0.0427(8) Uani 1 1 d . . . . .
C6 C 0.57350(18) 0.77685(13) 0.42127(11) 0.0418(8) Uani 1 1 d . . . . .
C7 C 0.60902(19) 0.68055(13) 0.39050(11) 0.0420(8) Uani 1 1 d . . . . .
C8 C 0.55249(19) 0.63371(13) 0.39243(11) 0.0427(8) Uani 1 1 d . . . . .
C9 C 0.56304(19) 0.59037(13) 0.35832(11) 0.0434(8) Uani 1 1 d . . . . .
C10 C 0.6272(2) 0.59463(13) 0.32232(11) 0.0444(8) Uani 1 1 d . . . . .
C11 C 0.6798(2) 0.64204(14) 0.31930(11) 0.0448(8) Uani 1 1 d . . . . .
C12 C 0.67014(19) 0.68561(13) 0.35295(11) 0.0426(8) Uani 1 1 d . . . . .
C13 C 0.6666(2) 0.64941(13) 0.48611(11) 0.0447(8) Uani 1 1 d . . . . .
C14 C 0.7357(2) 0.62886(14) 0.45913(12) 0.0502(9) Uani 1 1 d . . . . .
H14 H 0.762534 0.652135 0.435720 0.060 Uiso 1 1 calc R U . . .
C15 C 0.7664(2) 0.57499(15) 0.46562(13) 0.0579(10) Uani 1 1 d . . . . .
H15 H 0.813204 0.561595 0.446394 0.070 Uiso 1 1 calc R U . . .
C16 C 0.7292(2) 0.54114(15) 0.49980(14) 0.0592(10) Uani 1 1 d . . . . .
H16 H 0.750180 0.504287 0.504244 0.071 Uiso 1 1 calc R U . . .
C17 C 0.6617(2) 0.56065(15) 0.52760(12) 0.0558(9) Uani 1 1 d . . . . .
H17 H 0.636034 0.537270 0.551348 0.067 Uiso 1 1 calc R U . . .
C18 C 0.6308(2) 0.61422(14) 0.52109(11) 0.0485(9) Uani 1 1 d . . . . .
H18 H 0.584466 0.627344 0.540754 0.058 Uiso 1 1 calc R U . . .
C19 C 0.6400(2) 0.72807(13) 0.56733(11) 0.0454(8) Uani 1 1 d . . . . .
C20 C 0.5745(2) 0.72734(14) 0.60196(12) 0.0544(9) Uani 1 1 d . . . . .
H20 H 0.516290 0.735317 0.592666 0.065 Uiso 1 1 calc R U . . .
C21 C 0.5927(3) 0.71520(14) 0.64972(13) 0.0608(10) Uani 1 1 d . . . . .
H21 H 0.547189 0.714043 0.672913 0.073 Uiso 1 1 calc R U . . .
C22 C 0.6771(3) 0.70483(15) 0.66340(14) 0.0662(11) Uani 1 1 d . . . . .
H22 H 0.690353 0.698011 0.696400 0.079 Uiso 1 1 calc R U . . .
C23 C 0.7426(3) 0.70427(14) 0.62955(14) 0.0633(10) Uani 1 1 d . . . . .
H23 H 0.800499 0.695652 0.639033 0.076 Uiso 1 1 calc R U . . .
C24 C 0.7244(2) 0.71626(13) 0.58150(12) 0.0523(9) Uani 1 1 d . . . . .
H24 H 0.770004 0.716338 0.558316 0.063 Uiso 1 1 calc R U . . .
C25 C 0.5682(2) 0.83607(13) 0.54891(12) 0.0478(9) Uani 1 1 d . . . . .
C26 C 0.6359(3) 0.85684(14) 0.57597(13) 0.0614(10) Uani 1 1 d . . . . .
H26 H 0.694263 0.848030 0.567515 0.074 Uiso 1 1 calc R U . . .
C27 C 0.6192(4) 0.89091(16) 0.61589(15) 0.0811(13) Uani 1 1 d . . . . .
H27 H 0.665766 0.905052 0.634824 0.097 Uiso 1 1 calc R U . . .
C28 C 0.5344(4) 0.90362(17) 0.62735(15) 0.0908(15) Uani 1 1 d . . . . .
H28 H 0.522718 0.926257 0.654725 0.109 Uiso 1 1 calc R U . . .
C29 C 0.4672(3) 0.88447(18) 0.60030(15) 0.0814(13) Uani 1 1 d . . . . .
H29 H 0.409091 0.894374 0.608280 0.098 Uiso 1 1 calc R U . . .
C30 C 0.4835(2) 0.85075(15) 0.56139(13) 0.0619(10) Uani 1 1 d . . . . .
H30 H 0.436223 0.837195 0.542658 0.074 Uiso 1 1 calc R U . . .
C31 C 0.5179(2) 0.86846(13) 0.45189(11) 0.0462(8) Uani 1 1 d . . . . .
C32 C 0.5594(2) 0.91886(16) 0.45883(12) 0.0592(10) Uani 1 1 d . . . . .
H32 H 0.616882 0.919620 0.471559 0.071 Uiso 1 1 calc R U . . .
C33 C 0.5179(3) 0.96818(16) 0.44736(16) 0.0794(12) Uani 1 1 d . . . . .
H33 H 0.547579 1.002566 0.451358 0.095 Uiso 1 1 calc R U . . .
C34 C 0.4338(3) 0.96778(19) 0.43019(16) 0.0848(13) Uani 1 1 d . . . . .
H34 H 0.405270 1.001826 0.422810 0.102 Uiso 1 1 calc R U . . .
C35 C 0.3910(3) 0.91802(19) 0.42373(13) 0.0699(11) Uani 1 1 d . . . . .
H35 H 0.332885 0.917551 0.412028 0.084 Uiso 1 1 calc R U . . .
C36 C 0.4332(2) 0.86877(15) 0.43434(12) 0.0540(9) Uani 1 1 d . . . . .
H36 H 0.403673 0.834456 0.429545 0.065 Uiso 1 1 calc R U . . .
C37 C 0.5537(2) 0.79810(13) 0.37152(11) 0.0451(8) Uani 1 1 d . . . . .
C38 C 0.5930(2) 0.84719(14) 0.35598(12) 0.0503(9) Uani 1 1 d . . . . .
H38 H 0.634428 0.865113 0.376193 0.060 Uiso 1 1 calc R U . . .
C39 C 0.5728(2) 0.87030(15) 0.31148(13) 0.0591(10) Uani 1 1 d . . . . .
H39 H 0.599252 0.904257 0.301821 0.071 Uiso 1 1 calc R U . . .
C40 C 0.5144(3) 0.84427(16) 0.28122(13) 0.0628(10) Uani 1 1 d . . . . .
H40 H 0.500575 0.860156 0.250744 0.075 Uiso 1 1 calc R U . . .
C41 C 0.4761(2) 0.79497(16) 0.29543(12) 0.0603(10) Uani 1 1 d . . . . .
H41 H 0.436562 0.776584 0.274426 0.072 Uiso 1 1 calc R U . . .
C42 C 0.4951(2) 0.77212(14) 0.34020(12) 0.0521(9) Uani 1 1 d . . . . .
H42 H 0.467890 0.738334 0.349694 0.062 Uiso 1 1 calc R U . . .
C43 C 0.48373(19) 0.62906(13) 0.43071(11) 0.0420(8) Uani 1 1 d . . . . .
C44 C 0.4777(2) 0.58159(14) 0.45933(12) 0.0483(8) Uani 1 1 d . . . . .
H44 H 0.517247 0.551757 0.454092 0.058 Uiso 1 1 calc R U . . .
C45 C 0.4151(2) 0.57687(15) 0.49546(12) 0.0555(9) Uani 1 1 d . . . . .
H45 H 0.412342 0.544115 0.514623 0.067 Uiso 1 1 calc R U . . .
C46 C 0.3574(2) 0.61952(17) 0.50344(13) 0.0630(10) Uani 1 1 d . . . . .
H46 H 0.314275 0.616360 0.527891 0.076 Uiso 1 1 calc R U . . .
C47 C 0.3626(2) 0.66703(16) 0.47557(13) 0.0591(10) Uani 1 1 d . . . . .
H47 H 0.323329 0.696886 0.481135 0.071 Uiso 1 1 calc R U . . .
C48 C 0.4246(2) 0.67141(14) 0.43969(12) 0.0514(9) Uani 1 1 d . . . . .
H48 H 0.426766 0.704285 0.420657 0.062 Uiso 1 1 calc R U . . .
C49 C 0.5081(2) 0.53855(13) 0.35990(11) 0.0474(8) Uani 1 1 d . . . . .
C50 C 0.4198(2) 0.54050(16) 0.34964(12) 0.0599(10) Uani 1 1 d . . . . .
H50 H 0.392723 0.575466 0.343985 0.072 Uiso 1 1 calc R U . . .
C51 C 0.3701(3) 0.4922(2) 0.34748(14) 0.0769(12) Uani 1 1 d . . . . .
H51 H 0.309745 0.494161 0.340052 0.092 Uiso 1 1 calc R U . . .
C52 C 0.4086(4) 0.4417(2) 0.35613(15) 0.0850(14) Uani 1 1 d . . . . .
H52 H 0.374914 0.408568 0.354220 0.102 Uiso 1 1 calc R U . . .
C53 C 0.4951(3) 0.43867(16) 0.36750(15) 0.0797(13) Uani 1 1 d . . . . .
H53 H 0.520952 0.403563 0.374125 0.096 Uiso 1 1 calc R U . . .
C54 C 0.5457(2) 0.48693(15) 0.36941(12) 0.0613(10) Uani 1 1 d . . . . .
H54 H 0.605790 0.484551 0.377215 0.074 Uiso 1 1 calc R U . . .
C55 C 0.6397(2) 0.54734(13) 0.28733(11) 0.0476(9) Uani 1 1 d . . . . .
C56 C 0.5747(2) 0.53270(14) 0.25449(12) 0.0536(9) Uani 1 1 d . . . . .
H56 H 0.522298 0.553678 0.253478 0.064 Uiso 1 1 calc R U . . .
C57 C 0.5853(3) 0.48822(15) 0.22341(13) 0.0633(10) Uani 1 1 d . . . . .
H57 H 0.540423 0.478884 0.201207 0.076 Uiso 1 1 calc R U . . .
C58 C 0.6608(3) 0.45747(16) 0.22463(14) 0.0678(11) Uani 1 1 d . . . . .
H58 H 0.667623 0.426400 0.203752 0.081 Uiso 1 1 calc R U . . .
C59 C 0.7263(3) 0.47175(15) 0.25610(14) 0.0664(11) Uani 1 1 d . . . . .
H59 H 0.778768 0.450842 0.256423 0.080 Uiso 1 1 calc R U . . .
C60 C 0.7163(2) 0.51674(15) 0.28764(13) 0.0580(10) Uani 1 1 d . . . . .
H60 H 0.761989 0.526359 0.309247 0.070 Uiso 1 1 calc R U . . .
C61 C 0.7490(2) 0.64665(13) 0.28130(13) 0.0516(9) Uani 1 1 d . . . . .
C62 C 0.7290(3) 0.65102(13) 0.23269(13) 0.0644(11) Uani 1 1 d . . . . .
H62 H 0.670195 0.648874 0.222210 0.077 Uiso 1 1 calc R U . . .
C63 C 0.7960(4) 0.65862(16) 0.19914(15) 0.0859(14) Uani 1 1 d . . . . .
H63 H 0.782951 0.662710 0.165777 0.103 Uiso 1 1 calc R U . . .
C64 C 0.8817(4) 0.66013(17) 0.2150(2) 0.0989(18) Uani 1 1 d . . . . .
H64 H 0.927267 0.664719 0.192135 0.119 Uiso 1 1 calc R U . . .
C65 C 0.9019(3) 0.65518(16) 0.2627(2) 0.0838(14) Uani 1 1 d . . . . .
H65 H 0.960776 0.656323 0.273215 0.101 Uiso 1 1 calc R U . . .
C66 C 0.8357(2) 0.64853(14) 0.29499(15) 0.0652(11) Uani 1 1 d . . . . .
H66 H 0.849561 0.645052 0.328296 0.078 Uiso 1 1 calc R U . . .
C67 C 0.72590(19) 0.73692(13) 0.34744(12) 0.0445(8) Uani 1 1 d . . . . .
C68 C 0.7258(2) 0.76488(13) 0.30348(12) 0.0461(8) Uani 1 1 d . . . . .
H68 H 0.689226 0.751931 0.278202 0.055 Uiso 1 1 calc R U . . .
C69 C 0.7773(2) 0.81071(14) 0.29565(12) 0.0518(9) Uani 1 1 d . . . . .
H69 H 0.775918 0.829091 0.265271 0.062 Uiso 1 1 calc R U . . .
C70 C 0.8314(2) 0.83018(15) 0.33200(13) 0.0594(10) Uani 1 1 d . . . . .
H70 H 0.867640 0.861607 0.326620 0.071 Uiso 1 1 calc R U . . .
C71 C 0.8319(2) 0.80345(15) 0.37603(13) 0.0549(9) Uani 1 1 d . . . . .
H71 H 0.868504 0.816660 0.401209 0.066 Uiso 1 1 calc R U . . .
C72 C 0.7794(2) 0.75748(14) 0.38383(12) 0.0505(9) Uani 1 1 d . . . . .
H72 H 0.780000 0.739698 0.414483 0.061 Uiso 1 1 calc R U . . .

loop_
_atom_site_aniso_label
_atom_site_aniso_U_11
_atom_site_aniso_U_22
_atom_site_aniso_U_33
_atom_site_aniso_U_23
_atom_site_aniso_U_13
_atom_site_aniso_U_12
C1 0.0377(18) 0.049(2) 0.039(2) -0.0026(17) 0.0041(15) -0.0034(16)
C2 0.0373(18) 0.046(2) 0.045(2) 0.0029(18) 0.0004(16) -0.0021(16)
C3 0.0380(18) 0.052(2) 0.040(2) -0.0019(18) 0.0036(15) -0.0019(16)
C4 0.0344(18) 0.053(2) 0.044(2) -0.0065(18) -0.0002(15) -0.0036(16)
C5 0.0373(18) 0.049(2) 0.042(2) -0.0008(18) -0.0016(15) -0.0043(16)
C6 0.0382(18) 0.047(2) 0.040(2) -0.0018(17) -0.0007(15) -0.0034(16)
C7 0.0371(18) 0.047(2) 0.042(2) 0.0012(17) -0.0018(16) 0.0035(16)
C8 0.0404(19) 0.046(2) 0.041(2) -0.0008(17) -0.0045(16) 0.0041(16)
C9 0.0386(18) 0.049(2) 0.043(2) 0.0031(17) -0.0057(16) -0.0017(16)
C10 0.0428(19) 0.049(2) 0.042(2) -0.0020(17) -0.0024(17) 0.0038(17)
C11 0.0414(19) 0.052(2) 0.041(2) -0.0001(17) -0.0024(16) 0.0035(17)
C12 0.0400(18) 0.048(2) 0.040(2) 0.0020(17) -0.0035(16) 0.0037(16)
C13 0.0413(19) 0.054(2) 0.039(2) 0.0003(18) -0.0043(17) -0.0021(17)
C14 0.045(2) 0.054(2) 0.052(2) 0.0061(18) -0.0021(18) 0.0026(18)
C15 0.048(2) 0.060(3) 0.067(3) 0.003(2) -0.0009(19) 0.0029(19)
C16 0.056(2) 0.052(2) 0.070(3) 0.005(2) -0.008(2) 0.0042(19)
C17 0.063(2) 0.053(2) 0.052(2) 0.0031(18) -0.005(2) -0.004(2)
C18 0.051(2) 0.056(2) 0.039(2) -0.0055(18) -0.0010(17) -0.0019(18)
C19 0.043(2) 0.049(2) 0.045(2) 0.0006(16) -0.0039(17) -0.0017(16)
C20 0.057(2) 0.058(2) 0.048(2) -0.0004(18) 0.0055(19) -0.0006(18)
C21 0.076(3) 0.061(2) 0.044(2) -0.0004(19) 0.006(2) -0.003(2)
C22 0.087(3) 0.066(3) 0.045(2) -0.0023(19) -0.010(2) -0.003(2)
C23 0.070(3) 0.060(2) 0.060(3) 0.000(2) -0.018(2) -0.002(2)
C24 0.055(2) 0.053(2) 0.049(2) -0.0006(18) -0.0088(18) -0.0028(17)
C25 0.050(2) 0.052(2) 0.042(2) -0.0001(17) -0.0033(18) 0.0032(17)
C26 0.074(3) 0.055(2) 0.055(2) -0.006(2) -0.015(2) 0.004(2)
C27 0.121(4) 0.059(3) 0.063(3) -0.007(2) -0.032(3) 0.007(3)
C28 0.148(5) 0.071(3) 0.053(3) -0.008(2) -0.004(3) 0.039(3)
C29 0.098(3) 0.100(3) 0.046(3) -0.001(3) 0.004(3) 0.038(3)
C30 0.065(3) 0.075(3) 0.046(2) -0.001(2) 0.0022(19) 0.014(2)
C31 0.050(2) 0.049(2) 0.040(2) -0.0009(16) 0.0061(17) 0.0037(18)
C32 0.064(2) 0.055(3) 0.059(2) -0.004(2) 0.0078(19) -0.004(2)
C33 0.094(3) 0.047(3) 0.097(3) 0.000(2) 0.021(3) 0.000(2)
C34 0.094(4) 0.064(3) 0.096(4) 0.009(3) 0.026(3) 0.028(3)
C35 0.067(3) 0.080(3) 0.063(3) 0.006(2) 0.009(2) 0.023(3)
C36 0.051(2) 0.059(2) 0.052(2) 0.0028(19) 0.0076(18) 0.0062(19)
C37 0.0437(19) 0.047(2) 0.045(2) 0.0003(18) 0.0017(17) 0.0045(17)
C38 0.049(2) 0.055(2) 0.046(2) -0.0016(19) 0.0034(17) 0.0043(18)
C39 0.066(3) 0.061(2) 0.051(2) 0.008(2) 0.009(2) 0.005(2)
C40 0.074(3) 0.065(3) 0.049(2) 0.006(2) -0.001(2) 0.017(2)
C41 0.071(2) 0.063(3) 0.047(2) -0.002(2) -0.012(2) 0.011(2)
C42 0.055(2) 0.052(2) 0.050(2) 0.0019(18) -0.0021(18) 0.0041(18)
C43 0.0359(18) 0.046(2) 0.044(2) -0.0004(17) -0.0014(16) -0.0010(16)
C44 0.048(2) 0.050(2) 0.048(2) -0.0033(18) -0.0018(18) -0.0031(17)
C45 0.056(2) 0.058(2) 0.053(2) 0.0042(19) 0.0015(19) -0.013(2)
C46 0.051(2) 0.073(3) 0.066(3) -0.004(2) 0.0126(19) -0.006(2)
C47 0.050(2) 0.062(3) 0.065(3) -0.002(2) 0.011(2) 0.0045(19)
C48 0.044(2) 0.059(2) 0.052(2) 0.0028(18) 0.0013(18) -0.0001(18)
C49 0.053(2) 0.047(2) 0.042(2) -0.0009(16) 0.0010(17) 0.0000(18)
C50 0.059(2) 0.062(3) 0.058(2) 0.0088(19) -0.0092(19) -0.012(2)
C51 0.082(3) 0.083(3) 0.065(3) 0.002(2) -0.010(2) -0.033(3)
C52 0.111(4) 0.071(3) 0.073(3) -0.016(2) 0.025(3) -0.033(3)
C53 0.109(4) 0.046(3) 0.083(3) -0.002(2) 0.049(3) 0.000(3)
C54 0.071(2) 0.052(2) 0.060(3) 0.0031(19) 0.018(2) 0.006(2)
C55 0.053(2) 0.047(2) 0.042(2) 0.0003(17) 0.0001(18) 0.0011(18)
C56 0.062(2) 0.050(2) 0.049(2) 0.0018(19) -0.0011(19) 0.0018(18)
C57 0.083(3) 0.056(2) 0.051(2) -0.007(2) -0.002(2) -0.005(2)
C58 0.089(3) 0.056(2) 0.058(3) -0.005(2) 0.011(2) 0.000(2)
C59 0.074(3) 0.058(3) 0.067(3) 0.001(2) 0.013(2) 0.015(2)
C60 0.059(2) 0.057(2) 0.058(2) -0.002(2) 0.0029(19) 0.005(2)
C61 0.055(2) 0.044(2) 0.055(2) -0.0006(17) 0.0125(19) 0.0023(17)
C62 0.092(3) 0.053(2) 0.049(3) -0.0056(18) 0.017(2) -0.005(2)
C63 0.139(5) 0.058(3) 0.060(3) -0.008(2) 0.035(3) -0.010(3)
C64 0.116(5) 0.058(3) 0.123(5) -0.019(3) 0.069(4) -0.019(3)
C65 0.071(3) 0.061(3) 0.119(4) -0.012(3) 0.033(3) -0.001(2)
C66 0.051(2) 0.061(3) 0.083(3) -0.002(2) 0.017(2) 0.0039(19)
C67 0.0383(19) 0.052(2) 0.043(2) -0.0049(18) 0.0002(16) 0.0004(16)
C68 0.044(2) 0.053(2) 0.041(2) -0.0018(17) 0.0022(16) -0.0048(18)
C69 0.050(2) 0.061(2) 0.045(2) 0.0022(18) 0.0042(18) -0.0039(19)
C70 0.052(2) 0.066(3) 0.060(3) 0.003(2) 0.004(2) -0.0100(19)
C71 0.046(2) 0.065(2) 0.054(3) -0.006(2) -0.0024(18) -0.0086(19)
C72 0.046(2) 0.063(2) 0.043(2) -0.0017(18) -0.0010(17) 0.0005(19)

loop_
_atom_type_symbol
_atom_type_description
_atom_type_scat_dispersion_real
_atom_type_scat_dispersion_imag
_atom_type_scat_source
C C 0.0181 0.0091 'International Tables Vol C Tables 4.2.6.8 and 6.1.1.4'
H H 0.0000 0.0000 'International Tables Vol C Tables 4.2.6.8 and 6.1.1.4'

loop_
_geom_angle_atom_site_label_1
_geom_angle_atom_site_label_2
_geom_angle_atom_site_label_3
_geom_angle
_geom_angle_site_symmetry_1
_geom_angle_site_symmetry_3
_geom_angle_publ_flag
C6 C1 C2 120.7(3) . . ?
C6 C1 C7 120.8(3) . . ?
C2 C1 C7 118.5(3) . . ?
C3 C2 C1 119.5(3) . . ?
C3 C2 C13 120.5(3) . . ?
C1 C2 C13 120.0(3) . . ?
C4 C3 C2 119.7(3) . . ?
C4 C3 C19 118.5(3) . . ?
C2 C3 C19 121.7(3) . . ?
C3 C4 C5 120.7(3) . . ?
C3 C4 C25 119.8(3) . . ?
C5 C4 C25 119.5(3) . . ?
C4 C5 C6 120.1(3) . . ?
C4 C5 C31 120.4(3) . . ?
C6 C5 C31 119.4(3) . . ?
C1 C6 C5 119.2(3) . . ?
C1 C6 C37 123.1(3) . . ?
C5 C6 C37 117.7(3) . . ?
C12 C7 C8 120.3(3) . . ?
C12 C7 C1 120.8(3) . . ?
C8 C7 C1 118.9(3) . . ?
C9 C8 C7 119.2(3) . . ?
C9 C8 C43 119.8(3) . . ?
C7 C8 C43 121.0(3) . . ?
C10 C9 C8 120.0(3) . . ?
C10 C9 C49 118.3(3) . . ?
C8 C9 C49 121.7(3) . . ?
C11 C10 C9 120.4(3) . . ?
C11 C10 C55 120.1(3) . . ?
C9 C10 C55 119.4(3) . . ?
C10 C11 C12 120.3(3) . . ?
C10 C11 C61 120.8(3) . . ?
C12 C11 C61 118.9(3) . . ?
C7 C12 C11 119.6(3) . . ?
C7 C12 C67 121.6(3) . . ?
C11 C12 C67 118.7(3) . . ?
C14 C13 C18 117.2(3) . . ?
C14 C13 C2 121.7(3) . . ?
C18 C13 C2 121.0(3) . . ?
C13 C14 C15 121.4(3) . . ?
C13 C14 H14 119.3 . . ?
C15 C14 H14 119.3 . . ?
C16 C15 C14 120.0(3) . . ?
C16 C15 H15 120.0 . . ?
C14 C15 H15 120.0 . . ?
C15 C16 C17 119.9(3) . . ?
C15 C16 H16 120.1 . . ?
C17 C16 H16 120.1 . . ?
C16 C17 C18 120.2(3) . . ?
C16 C17 H17 119.9 . . ?
C18 C17 H17 119.9 . . ?
C17 C18 C13 121.2(3) . . ?
C17 C18 H18 119.4 . . ?
C13 C18 H18 119.4 . . ?
C24 C19 C20 118.7(3) . . ?
C24 C19 C3 121.6(3) . . ?
C20 C19 C3 119.7(3) . . ?
C21 C20 C19 121.0(3) . . ?
C21 C20 H20 119.5 . . ?
C19 C20 H20 119.5 . . ?
C22 C21 C20 119.5(3) . . ?
C22 C21 H21 120.2 . . ?
C20 C21 H21 120.2 . . ?
C21 C22 C23 120.3(3) . . ?
C21 C22 H22 119.9 . . ?
C23 C22 H22 119.9 . . ?
C22 C23 C24 120.2(4) . . ?
C22 C23 H23 119.9 . . ?
C24 C23 H23 119.9 . . ?
C19 C24 C23 120.2(3) . . ?
C19 C24 H24 119.9 . . ?
C23 C24 H24 119.9 . . ?
C26 C25 C30 118.7(3) . . ?
C26 C25 C4 121.7(3) . . ?
C30 C25 C4 119.6(3) . . ?
C25 C26 C27 120.2(4) . . ?
C25 C26 H26 119.9 . . ?
C27 C26 H26 119.9 . . ?
C28 C27 C26 119.1(4) . . ?
C28 C27 H27 120.4 . . ?
C26 C27 H27 120.4 . . ?
C29 C28 C27 121.2(4) . . ?
C29 C28 H28 119.4 . . ?
C27 C28 H28 119.4 . . ?
C28 C29 C30 119.7(4) . . ?
C28 C29 H29 120.1 . . ?
C30 C29 H29 120.1 . . ?
C29 C30 C25 121.0(4) . . ?
C29 C30 H30 119.5 . . ?
C25 C30 H30 119.5 . . ?
C32 C31 C36 118.5(3) . . ?
C32 C31 C5 123.3(3) . . ?
C36 C31 C5 118.2(3) . . ?
C31 C32 C33 120.4(4) . . ?
C31 C32 H32 119.8 . . ?
C33 C32 H32 119.8 . . ?
C34 C33 C32 120.4(4) . . ?
C34 C33 H33 119.8 . . ?
C32 C33 H33 119.8 . . ?
C35 C34 C33 119.9(4) . . ?
C35 C34 H34 120.0 . . ?
C33 C34 H34 120.0 . . ?
C34 C35 C36 119.6(4) . . ?
C34 C35 H35 120.2 . . ?
C36 C35 H35 120.2 . . ?
C35 C36 C31 121.2(4) . . ?
C35 C36 H36 119.4 . . ?
C31 C36 H36 119.4 . . ?
C38 C37 C42 117.8(3) . . ?
C38 C37 C6 118.9(3) . . ?
C42 C37 C6 123.3(3) . . ?
C39 C38 C37 121.1(3) . . ?
C39 C38 H38 119.5 . . ?
C37 C38 H38 119.5 . . ?
C40 C39 C38 120.3(3) . . ?
C40 C39 H39 119.8 . . ?
C38 C39 H39 119.8 . . ?
C39 C40 C41 119.6(3) . . ?
C39 C40 H40 120.2 . . ?
C41 C40 H40 120.2 . . ?
C40 C41 C42 120.4(3) . . ?
C40 C41 H41 119.8 . . ?
C42 C41 H41 119.8 . . ?
C41 C42 C37 120.9(3) . . ?
C41 C42 H42 119.6 . . ?
C37 C42 H42 119.6 . . ?
C48 C43 C44 117.1(3) . . ?
C48 C43 C8 122.2(3) . . ?
C44 C43 C8 120.6(3) . . ?
C43 C44 C45 121.4(3) . . ?
C43 C44 H44 119.3 . . ?
C45 C44 H44 119.3 . . ?
C46 C45 C44 120.1(3) . . ?
C46 C45 H45 120.0 . . ?
C44 C45 H45 120.0 . . ?
C45 C46 C47 119.3(3) . . ?
C45 C46 H46 120.3 . . ?
C47 C46 H46 120.3 . . ?
C48 C47 C46 120.4(3) . . ?
C48 C47 H47 119.8 . . ?
C46 C47 H47 119.8 . . ?
C47 C48 C43 121.7(3) . . ?
C47 C48 H48 119.2 . . ?
C43 C48 H48 119.2 . . ?
C50 C49 C54 118.3(3) . . ?
C50 C49 C9 121.0(3) . . ?
C54 C49 C9 120.6(3) . . ?
C49 C50 C51 121.2(4) . . ?
C49 C50 H50 119.4 . . ?
C51 C50 H50 119.4 . . ?
C52 C51 C50 119.7(4) . . ?
C52 C51 H51 120.2 . . ?
C50 C51 H51 120.2 . . ?
C53 C52 C51 120.4(4) . . ?
C53 C52 H52 119.8 . . ?
C51 C52 H52 119.8 . . ?
C52 C53 C54 120.3(4) . . ?
C52 C53 H53 119.8 . . ?
C54 C53 H53 119.8 . . ?
C49 C54 C53 120.1(4) . . ?
C49 C54 H54 119.9 . . ?
C53 C54 H54 119.9 . . ?
C60 C55 C56 118.5(3) . . ?
C60 C55 C10 120.3(3) . . ?
C56 C55 C10 121.2(3) . . ?
C57 C56 C55 121.1(3) . . ?
C57 C56 H56 119.4 . . ?
C55 C56 H56 119.4 . . ?
C58 C57 C56 120.0(4) . . ?
C58 C57 H57 120.0 . . ?
C56 C57 H57 120.0 . . ?
C59 C58 C57 119.9(4) . . ?
C59 C58 H58 120.0 . . ?
C57 C58 H58 120.0 . . ?
C58 C59 C60 120.6(4) . . ?
C58 C59 H59 119.7 . . ?
C60 C59 H59 119.7 . . ?
C55 C60 C59 119.9(3) . . ?
C55 C60 H60 120.1 . . ?
C59 C60 H60 120.1 . . ?
C66 C61 C62 118.5(3) . . ?
C66 C61 C11 119.5(3) . . ?
C62 C61 C11 122.0(3) . . ?
C61 C62 C63 119.5(4) . . ?
C61 C62 H62 120.2 . . ?
C63 C62 H62 120.2 . . ?
C64 C63 C62 119.4(4) . . ?
C64 C63 H63 120.3 . . ?
C62 C63 H63 120.3 . . ?
C65 C64 C63 121.4(4) . . ?
C65 C64 H64 119.3 . . ?
C63 C64 H64 119.3 . . ?
C64 C65 C66 118.4(5) . . ?
C64 C65 H65 120.8 . . ?
C66 C65 H65 120.8 . . ?
C65 C66 C61 122.8(4) . . ?
C65 C66 H66 118.6 . . ?
C61 C66 H66 118.6 . . ?
C68 C67 C72 117.6(3) . . ?
C68 C67 C12 118.9(3) . . ?
C72 C67 C12 123.5(3) . . ?
C69 C68 C67 121.7(3) . . ?
C69 C68 H68 119.1 . . ?
C67 C68 H68 119.1 . . ?
C68 C69 C70 120.1(3) . . ?
C68 C69 H69 120.0 . . ?
C70 C69 H69 120.0 . . ?
C71 C70 C69 119.3(3) . . ?
C71 C70 H70 120.4 . . ?
C69 C70 H70 120.4 . . ?
C70 C71 C72 120.4(3) . . ?
C70 C71 H71 119.8 . . ?
C72 C71 H71 119.8 . . ?
C71 C72 C67 121.0(3) . . ?
C71 C72 H72 119.5 . . ?
C67 C72 H72 119.5 . . ?

loop_
_geom_bond_atom_site_label_1
_geom_bond_atom_site_label_2
_geom_bond_distance
_geom_bond_site_symmetry_2
_geom_bond_publ_flag
C1 C6 1.405(4) . ?
C1 C2 1.419(4) . ?
C1 C7 1.499(4) . ?
C2 C3 1.410(4) . ?
C2 C13 1.504(4) . ?
C3 C4 1.402(4) . ?
C3 C19 1.502(4) . ?
C4 C5 1.406(4) . ?
C4 C25 1.500(4) . ?
C5 C6 1.410(4) . ?
C5 C31 1.495(4) . ?
C6 C37 1.500(4) . ?
C7 C12 1.406(4) . ?
C7 C8 1.422(4) . ?
C8 C9 1.415(4) . ?
C8 C43 1.500(4) . ?
C9 C10 1.405(4) . ?
C9 C49 1.505(4) . ?
C10 C11 1.399(4) . ?
C10 C55 1.505(4) . ?
C11 C12 1.409(4) . ?
C11 C61 1.500(4) . ?
C12 C67 1.509(4) . ?
C13 C14 1.388(4) . ?
C13 C18 1.398(4) . ?
C14 C15 1.389(4) . ?
C14 H14 0.9500 . ?
C15 C16 1.372(5) . ?
C15 H15 0.9500 . ?
C16 C17 1.374(5) . ?
C16 H16 0.9500 . ?
C17 C18 1.383(4) . ?
C17 H17 0.9500 . ?
C18 H18 0.9500 . ?
C19 C24 1.383(4) . ?
C19 C20 1.390(4) . ?
C20 C21 1.383(4) . ?
C20 H20 0.9500 . ?
C21 C22 1.373(5) . ?
C21 H21 0.9500 . ?
C22 C23 1.374(5) . ?
C22 H22 0.9500 . ?
C23 C24 1.389(4) . ?
C23 H23 0.9500 . ?
C24 H24 0.9500 . ?
C25 C26 1.375(4) . ?
C25 C30 1.391(4) . ?
C26 C27 1.399(5) . ?
C26 H26 0.9500 . ?
C27 C28 1.374(6) . ?
C27 H27 0.9500 . ?
C28 C29 1.355(6) . ?
C28 H28 0.9500 . ?
C29 C30 1.371(5) . ?
C29 H29 0.9500 . ?
C30 H30 0.9500 . ?
C31 C32 1.382(4) . ?
C31 C36 1.388(4) . ?
C32 C33 1.383(5) . ?
C32 H32 0.9500 . ?
C33 C34 1.376(6) . ?
C33 H33 0.9500 . ?
C34 C35 1.375(6) . ?
C34 H34 0.9500 . ?
C35 C36 1.380(5) . ?
C35 H35 0.9500 . ?
C36 H36 0.9500 . ?
C37 C38 1.393(4) . ?
C37 C42 1.397(4) . ?
C38 C39 1.387(4) . ?
C38 H38 0.9500 . ?
C39 C40 1.377(5) . ?
C39 H39 0.9500 . ?
C40 C41 1.379(5) . ?
C40 H40 0.9500 . ?
C41 C42 1.386(4) . ?
C41 H41 0.9500 . ?
C42 H42 0.9500 . ?
C43 C48 1.386(4) . ?
C43 C44 1.392(4) . ?
C44 C45 1.392(4) . ?
C44 H44 0.9500 . ?
C45 C46 1.373(5) . ?
C45 H45 0.9500 . ?
C46 C47 1.380(5) . ?
C46 H46 0.9500 . ?
C47 C48 1.379(4) . ?
C47 H47 0.9500 . ?
C48 H48 0.9500 . ?
C49 C50 1.386(4) . ?
C49 C54 1.393(4) . ?
C50 C51 1.391(5) . ?
C50 H50 0.9500 . ?
C51 C52 1.371(6) . ?
C51 H51 0.9500 . ?
C52 C53 1.368(6) . ?
C52 H52 0.9500 . ?
C53 C54 1.396(5) . ?
C53 H53 0.9500 . ?
C54 H54 0.9500 . ?
C55 C60 1.388(4) . ?
C55 C56 1.395(4) . ?
C56 C57 1.382(5) . ?
C56 H56 0.9500 . ?
C57 C58 1.375(5) . ?
C57 H57 0.9500 . ?
C58 C59 1.374(5) . ?
C58 H58 0.9500 . ?
C59 C60 1.398(5) . ?
C59 H59 0.9500 . ?
C60 H60 0.9500 . ?
C61 C66 1.384(5) . ?
C61 C62 1.384(5) . ?
C62 C63 1.397(5) . ?
C62 H62 0.9500 . ?
C63 C64 1.389(6) . ?
C63 H63 0.9500 . ?
C64 C65 1.360(6) . ?
C64 H64 0.9500 . ?
C65 C66 1.364(5) . ?
C65 H65 0.9500 . ?
C66 H66 0.9500 . ?
C67 C68 1.390(4) . ?
C67 C72 1.391(4) . ?
C68 C69 1.373(4) . ?
C68 H68 0.9500 . ?
C69 C70 1.386(4) . ?
C69 H69 0.9500 . ?
C70 C71 1.378(4) . ?
C70 H70 0.9500 . ?
C71 C72 1.384(4) . ?
C71 H71 0.9500 . ?
C72 H72 0.9500 . ?

loop_
_geom_torsion_atom_site_label_1
_geom_torsion_atom_site_label_2
_geom_torsion_atom_site_label_3
_geom_torsion_atom_site_label_4
_geom_torsion
_geom_torsion_site_symmetry_1
_geom_torsion_site_symmetry_2
_geom_torsion_site_symmetry_3
_geom_torsion_site_symmetry_4
_geom_torsion_publ_flag
C6 C1 C2 C3 3.3(4) . . . . ?
C7 C1 C2 C3 -174.0(3) . . . . ?
C6 C1 C2 C13 -177.7(3) . . . . ?
C7 C1 C2 C13 5.0(4) . . . . ?
C1 C2 C3 C4 -0.2(4) . . . . ?
C13 C2 C3 C4 -179.2(3) . . . . ?
C1 C2 C3 C19 177.0(3) . . . . ?
C13 C2 C3 C19 -2.0(4) . . . . ?
C2 C3 C4 C5 -1.4(4) . . . . ?
C19 C3 C4 C5 -178.7(3) . . . . ?
C2 C3 C4 C25 177.6(3) . . . . ?
C19 C3 C4 C25 0.3(4) . . . . ?
C3 C4 C5 C6 -0.1(4) . . . . ?
C25 C4 C5 C6 -179.1(3) . . . . ?
C3 C4 C5 C31 176.1(3) . . . . ?
C25 C4 C5 C31 -2.9(4) . . . . ?
C2 C1 C6 C5 -4.8(4) . . . . ?
C7 C1 C6 C5 172.4(3) . . . . ?
C2 C1 C6 C37 174.4(3) . . . . ?
C7 C1 C6 C37 -8.4(4) . . . . ?
C4 C5 C6 C1 3.2(4) . . . . ?
C31 C5 C6 C1 -173.1(3) . . . . ?
C4 C5 C6 C37 -176.0(3) . . . . ?
C31 C5 C6 C37 7.8(4) . . . . ?
C6 C1 C7 C12 70.9(4) . . . . ?
C2 C1 C7 C12 -111.9(3) . . . . ?
C6 C1 C7 C8 -111.8(3) . . . . ?
C2 C1 C7 C8 65.5(4) . . . . ?
C12 C7 C8 C9 4.8(4) . . . . ?
C1 C7 C8 C9 -172.6(3) . . . . ?
C12 C7 C8 C43 -176.7(3) . . . . ?
C1 C7 C8 C43 5.9(4) . . . . ?
C7 C8 C9 C10 -1.7(4) . . . . ?
C43 C8 C9 C10 179.8(3) . . . . ?
C7 C8 C9 C49 177.1(3) . . . . ?
C43 C8 C9 C49 -1.4(4) . . . . ?
C8 C9 C10 C11 -1.3(4) . . . . ?
C49 C9 C10 C11 179.9(3) . . . . ?
C8 C9 C10 C55 177.9(3) . . . . ?
C49 C9 C10 C55 -1.0(4) . . . . ?
C9 C10 C11 C12 1.2(4) . . . . ?
C55 C10 C11 C12 -177.9(3) . . . . ?
C9 C10 C11 C61 179.3(3) . . . . ?
C55 C10 C11 C61 0.2(4) . . . . ?
C8 C7 C12 C11 -4.8(4) . . . . ?
C1 C7 C12 C11 172.5(3) . . . . ?
C8 C7 C12 C67 174.8(3) . . . . ?
C1 C7 C12 C67 -7.8(4) . . . . ?
C10 C11 C12 C7 1.8(4) . . . . ?
C61 C11 C12 C7 -176.3(3) . . . . ?
C10 C11 C12 C67 -177.9(3) . . . . ?
C61 C11 C12 C67 4.0(4) . . . . ?
C3 C2 C13 C14 -129.1(3) . . . . ?
C1 C2 C13 C14 51.9(4) . . . . ?
C3 C2 C13 C18 52.4(4) . . . . ?
C1 C2 C13 C18 -126.6(3) . . . . ?
C18 C13 C14 C15 1.8(5) . . . . ?
C2 C13 C14 C15 -176.7(3) . . . . ?
C13 C14 C15 C16 -1.0(5) . . . . ?
C14 C15 C16 C17 -0.1(5) . . . . ?
C15 C16 C17 C18 0.2(5) . . . . ?
C16 C17 C18 C13 0.6(5) . . . . ?
C14 C13 C18 C17 -1.6(5) . . . . ?
C2 C13 C18 C17 176.9(3) . . . . ?
C4 C3 C19 C24 -117.6(3) . . . . ?
C2 C3 C19 C24 65.1(4) . . . . ?
C4 C3 C19 C20 59.5(4) . . . . ?
C2 C3 C19 C20 -117.7(3) . . . . ?
C24 C19 C20 C21 0.1(5) . . . . ?
C3 C19 C20 C21 -177.1(3) . . . . ?
C19 C20 C21 C22 1.4(5) . . . . ?
C20 C21 C22 C23 -2.6(5) . . . . ?
C21 C22 C23 C24 2.4(5) . . . . ?
C20 C19 C24 C23 -0.4(5) . . . . ?
C3 C19 C24 C23 176.8(3) . . . . ?
C22 C23 C24 C19 -0.9(5) . . . . ?
C3 C4 C25 C26 64.5(4) . . . . ?
C5 C4 C25 C26 -116.6(3) . . . . ?
C3 C4 C25 C30 -113.7(3) . . . . ?
C5 C4 C25 C30 65.3(4) . . . . ?
C30 C25 C26 C27 1.6(5) . . . . ?
C4 C25 C26 C27 -176.6(3) . . . . ?
C25 C26 C27 C28 -0.6(6) . . . . ?
C26 C27 C28 C29 -1.0(6) . . . . ?
C27 C28 C29 C30 1.5(7) . . . . ?
C28 C29 C30 C25 -0.4(6) . . . . ?
C26 C25 C30 C29 -1.1(5) . . . . ?
C4 C25 C30 C29 177.1(3) . . . . ?
C4 C5 C31 C32 67.7(4) . . . . ?
C6 C5 C31 C32 -116.0(3) . . . . ?
C4 C5 C31 C36 -114.8(3) . . . . ?
C6 C5 C31 C36 61.4(4) . . . . ?
C36 C31 C32 C33 -1.5(5) . . . . ?
C5 C31 C32 C33 175.9(3) . . . . ?
C31 C32 C33 C34 1.8(6) . . . . ?
C32 C33 C34 C35 -0.9(6) . . . . ?
C33 C34 C35 C36 -0.3(6) . . . . ?
C34 C35 C36 C31 0.6(5) . . . . ?
C32 C31 C36 C35 0.3(5) . . . . ?
C5 C31 C36 C35 -177.3(3) . . . . ?
C1 C6 C37 C38 -125.2(3) . . . . ?
C5 C6 C37 C38 54.0(4) . . . . ?
C1 C6 C37 C42 57.1(4) . . . . ?
C5 C6 C37 C42 -123.8(3) . . . . ?
C42 C37 C38 C39 1.8(5) . . . . ?
C6 C37 C38 C39 -176.0(3) . . . . ?
C37 C38 C39 C40 -1.5(5) . . . . ?
C38 C39 C40 C41 0.0(5) . . . . ?
C39 C40 C41 C42 1.0(5) . . . . ?
C40 C41 C42 C37 -0.6(5) . . . . ?
C38 C37 C42 C41 -0.8(5) . . . . ?
C6 C37 C42 C41 177.0(3) . . . . ?
C9 C8 C43 C48 -129.8(3) . . . . ?
C7 C8 C43 C48 51.8(4) . . . . ?
C9 C8 C43 C44 51.1(4) . . . . ?
C7 C8 C43 C44 -127.4(3) . . . . ?
C48 C43 C44 C45 -0.1(4) . . . . ?
C8 C43 C44 C45 179.1(3) . . . . ?
C43 C44 C45 C46 0.2(5) . . . . ?
C44 C45 C46 C47 -0.5(5) . . . . ?
C45 C46 C47 C48 0.7(5) . . . . ?
C46 C47 C48 C43 -0.7(5) . . . . ?
C44 C43 C48 C47 0.3(5) . . . . ?
C8 C43 C48 C47 -178.8(3) . . . . ?
C10 C9 C49 C50 -112.9(3) . . . . ?
C8 C9 C49 C50 68.2(4) . . . . ?
C10 C9 C49 C54 63.9(4) . . . . ?
C8 C9 C49 C54 -114.9(3) . . . . ?
C54 C49 C50 C51 -1.8(5) . . . . ?
C9 C49 C50 C51 175.1(3) . . . . ?
C49 C50 C51 C52 0.7(6) . . . . ?
C50 C51 C52 C53 0.9(6) . . . . ?
C51 C52 C53 C54 -1.4(6) . . . . ?
C50 C49 C54 C53 1.3(5) . . . . ?
C9 C49 C54 C53 -175.6(3) . . . . ?
C52 C53 C54 C49 0.2(6) . . . . ?
C11 C10 C55 C60 65.3(4) . . . . ?
C9 C10 C55 C60 -113.8(3) . . . . ?
C11 C10 C55 C56 -115.6(3) . . . . ?
C9 C10 C55 C56 65.3(4) . . . . ?
C60 C55 C56 C57 1.1(5) . . . . ?
C10 C55 C56 C57 -178.0(3) . . . . ?
C55 C56 C57 C58 0.2(5) . . . . ?
C56 C57 C58 C59 -1.3(5) . . . . ?
C57 C58 C59 C60 1.2(6) . . . . ?
C56 C55 C60 C59 -1.2(5) . . . . ?
C10 C55 C60 C59 177.9(3) . . . . ?
C58 C59 C60 C55 0.1(5) . . . . ?
C10 C11 C61 C66 -114.8(4) . . . . ?
C12 C11 C61 C66 63.3(4) . . . . ?
C10 C11 C61 C62 67.5(4) . . . . ?
C12 C11 C61 C62 -114.4(4) . . . . ?
C66 C61 C62 C63 -1.7(5) . . . . ?
C11 C61 C62 C63 176.1(3) . . . . ?
C61 C62 C63 C64 1.7(6) . . . . ?
C62 C63 C64 C65 -1.0(7) . . . . ?
C63 C64 C65 C66 0.1(7) . . . . ?
C64 C65 C66 C61 0.0(6) . . . . ?
C62 C61 C66 C65 0.8(5) . . . . ?
C11 C61 C66 C65 -177.0(3) . . . . ?
C7 C12 C67 C68 -125.7(3) . . . . ?
C11 C12 C67 C68 53.9(4) . . . . ?
C7 C12 C67 C72 55.7(4) . . . . ?
C11 C12 C67 C72 -124.6(3) . . . . ?
C72 C67 C68 C69 0.8(4) . . . . ?
C12 C67 C68 C69 -177.8(3) . . . . ?
C67 C68 C69 C70 0.2(5) . . . . ?
C68 C69 C70 C71 -0.8(5) . . . . ?
C69 C70 C71 C72 0.4(5) . . . . ?
C70 C71 C72 C67 0.7(5) . . . . ?
C68 C67 C72 C71 -1.2(4) . . . . ?
C12 C67 C72 C71 177.3(3) . . . . ?
